data_7702657
loop_
_publ_author_name
'Yamamoto, Yasuhiro'
'Sugawara, Kenichiro'
'Han, Xiao-Hong'

_publ_section_title
;
 Novel single or double insertion of alkynes into rhodium-- and
 iridium--oxygen or --phosphorus atom bonds and transannular addition of
 1-alkynes between the rhodium atom and the ipso-carbon atom of the
 phosphorus ligand
;
_journal_issue 2
_journal_name_full 'Journal of the Chemical Society, Dalton Transactions'
_journal_page_first 195
_journal_paper_doi 10.1039/b104811m
_journal_year 2002
_chemical_formula_sum 'C49 H47 F6 O6 P2 Rh'
_chemical_formula_weight 1010.75
_space_group_IT_number 14
_space_group_name_Hall '-P 2yab'
_space_group_name_H-M_alt 'P 1 21/a 1'
_symmetry_cell_setting monoclinic
_symmetry_Int_Tables_number 14
_symmetry_space_group_name_H-M 'P 1 21/a 1'
_audit_creation_date 'Thu Jul 26 14:19:52 2001'
_audit_creation_method 'by teXsan'
_cell_angle_alpha 90
_cell_angle_beta 103.70(1)
_cell_angle_gamma 90
_cell_formula_units_Z 4
_cell_length_a 15.534(3)
_cell_length_b 19.986(3)
_cell_length_c 15.757(3)
_cell_measurement_reflns_used 16
_cell_measurement_temperature 299.2
_cell_measurement_theta_max 11.7
_cell_measurement_theta_min 10.1
_cell_volume 4752.8(15)
_computing_cell_refinement 'MSC/AFC Diffractometer Control'
_computing_data_collection 'MSC/AFC Diffractometer Control'
_computing_data_reduction 'teXsan Ver. 1.11'
_computing_publication_material 'teXsan Ver. 1.11'
_computing_structure_refinement 'teXsan Ver. 1.10'
_computing_structure_solution 'DIRDIF94 (PATTY)'
_diffrn_measured_fraction_theta_full 0.9980
_diffrn_measured_fraction_theta_max 0.9980
_diffrn_measurement_device_type 'Rigaku AFC5S'
_diffrn_measurement_method \w-2\q
_diffrn_radiation_type 'Mo K\a'
_diffrn_radiation_wavelength 0.7107
_diffrn_reflns_av_R_equivalents 0.028
_diffrn_reflns_limit_h_max 18
_diffrn_reflns_limit_h_min 0
_diffrn_reflns_limit_k_max 23
_diffrn_reflns_limit_k_min 0
_diffrn_reflns_limit_l_max 18
_diffrn_reflns_limit_l_min -18
_diffrn_reflns_number 8992
_diffrn_reflns_theta_full 25.02
_diffrn_reflns_theta_max 25.02
_diffrn_standards_decay_% 3.80
_diffrn_standards_interval_count 200
_diffrn_standards_number 3
_exptl_absorpt_coefficient_mu 0.496
_exptl_absorpt_correction_T_max 1.000
_exptl_absorpt_correction_T_min 0.976
_exptl_absorpt_correction_type psi-scan
_exptl_absorpt_process_details '(North, Phillips & Mathews, 1968)'
_exptl_crystal_colour yellow
_exptl_crystal_density_diffrn 1.413
_exptl_crystal_density_method 'not measured'
_exptl_crystal_description prismatic
_exptl_crystal_size_max 0.200
_exptl_crystal_size_mid 0.200
_exptl_crystal_size_min 0.100
_refine_diff_density_max 0.63
_refine_diff_density_min -0.44
_refine_ls_extinction_method none
_refine_ls_goodness_of_fit_ref 1.222
_refine_ls_hydrogen_treatment noref
_refine_ls_number_parameters 577
_refine_ls_number_reflns 3298
_refine_ls_R_factor_gt 0.0630
_refine_ls_shift/su_max 0.0458
_refine_ls_structure_factor_coef F
_refine_ls_weighting_details 'w = 1/[\s^2^(Fo) + 0.00123|Fo|^2^]'
_refine_ls_weighting_scheme calc
_refine_ls_wR_factor_ref 0.0747
_reflns_number_gt 3298
_reflns_number_total 8370
_reflns_threshold_expression F^2^>2.0\s(F^2^)
_cod_data_source_file b104811m.txt
_cod_data_source_block afc5s.xtl_master_file_Compound_5c_[CpRh(MDMPP-P,O)(CHCC6H4COOMe)2](PF6)
_cod_original_cell_volume 4752(1)
_cod_original_formula_sum 'C49 H47 F6 O6 P2 Rh '
_cod_database_code 7702657

loop_
_symmetry_equiv_pos_as_xyz
x,y,z
1/2-x,1/2+y,-z
-x,-y,-z
1/2+x,1/2-y,z

loop_
_atom_site_label
_atom_site_type_symbol
_atom_site_fract_x
_atom_site_fract_y
_atom_site_fract_z
_atom_site_U_iso_or_equiv
_atom_site_adp_type
_atom_site_occupancy
_atom_site_calc_flag
Rh Rh 0.12887(6) 0.06338(5) 0.24755(6) 0.0399(3) Uani 1.00 d
P(1) P 0.2772(2) 0.0444(2) 0.3058(2) 0.045(1) Uani 1.00 d
P(2) P 0.8034(3) 0.1093(3) 0.3690(3) 0.079(2) Uani 1.00 d
F(1) F 0.8578(7) 0.1639(6) 0.3324(8) 0.152(5) Uani 1.00 d
F(2) F 0.8838(6) 0.0602(6) 0.3861(7) 0.139(5) Uani 1.00 d
F(3) F 0.8437(8) 0.1378(6) 0.4639(7) 0.146(5) Uani 1.00 d
F(4) F 0.7692(10) 0.0803(7) 0.2801(7) 0.172(6) Uani 1.00 d
F(5) F 0.7259(6) 0.1591(6) 0.3580(9) 0.150(5) Uani 1.00 d
F(6) F 0.7532(5) 0.0553(5) 0.4128(6) 0.106(4) Uani 1.00 d
O(1) O 0.4695(5) 0.0490(5) 0.3047(7) 0.085(4) Uani 1.00 d
O(2) O 0.1864(5) 0.1309(4) 0.1642(5) 0.044(3) Uani 1.00 d
O(3) O 0.1607(8) 0.4605(5) 0.0433(8) 0.092(4) Uani 1.00 d
O(4) O 0.0549(8) 0.4432(6) -0.0783(7) 0.099(4) Uani 1.00 d
O(5) O 0.167(1) -0.3153(6) 0.2341(9) 0.133(6) Uani 1.00 d
O(6) O 0.219(1) -0.3191(6) 0.1147(8) 0.137(6) Uani 1.00 d
C(1) C 0.0470(8) 0.0263(7) 0.3314(8) 0.049(4) Uani 1.00 d
C(2) C -0.0119(7) 0.0408(7) 0.2483(8) 0.050(4) Uani 1.00 d
C(3) C -0.0054(8) 0.1071(7) 0.2290(8) 0.051(4) Uani 1.00 d
C(4) C 0.0524(9) 0.1389(7) 0.3071(9) 0.055(5) Uani 1.00 d
C(5) C 0.0823(8) 0.0899(8) 0.3687(9) 0.053(4) Uani 1.00 d
C(6) C 0.0512(9) -0.0342(8) 0.3869(9) 0.073(5) Uani 1.00 d
C(7) C -0.0733(9) -0.0097(8) 0.1931(10) 0.077(5) Uani 1.00 d
C(8) C -0.0606(10) 0.1433(9) 0.155(1) 0.093(6) Uani 1.00 d
C(9) C 0.066(1) 0.2118(8) 0.315(1) 0.083(6) Uani 1.00 d
C(10) C 0.1311(10) 0.1004(9) 0.4620(8) 0.083(5) Uani 1.00 d
C(11) C 0.3138(7) -0.0411(6) 0.3213(8) 0.051(4) Uani 1.00 d
C(12) C 0.2967(8) -0.0770(7) 0.3902(8) 0.058(5) Uani 1.00 d
C(13) C 0.317(1) -0.1449(8) 0.404(1) 0.078(6) Uani 1.00 d
C(14) C 0.356(1) -0.1767(8) 0.343(1) 0.081(6) Uani 1.00 d
C(15) C 0.3746(9) -0.1400(9) 0.2749(10) 0.078(6) Uani 1.00 d
C(16) C 0.3532(8) -0.0740(7) 0.2620(8) 0.056(4) Uani 1.00 d
C(17) C 0.3296(8) 0.0903(7) 0.4040(8) 0.055(4) Uani 1.00 d
C(18) C 0.3128(9) 0.1586(9) 0.4052(9) 0.071(5) Uani 1.00 d
C(19) C 0.354(1) 0.1960(8) 0.477(1) 0.093(7) Uani 1.00 d
C(20) C 0.410(1) 0.168(1) 0.547(1) 0.110(8) Uani 1.00 d
C(21) C 0.430(1) 0.101(1) 0.544(1) 0.098(7) Uani 1.00 d
C(22) C 0.3900(9) 0.0636(8) 0.4746(8) 0.076(5) Uani 1.00 d
C(23) C 0.3290(8) 0.0856(6) 0.2287(8) 0.045(4) Uani 1.00 d
C(24) C 0.4229(8) 0.0850(7) 0.2390(10) 0.061(5) Uani 1.00 d
C(25) C 0.4571(9) 0.1206(8) 0.181(1) 0.070(5) Uani 1.00 d
C(26) C 0.4045(10) 0.1568(7) 0.1141(10) 0.065(5) Uani 1.00 d
C(27) C 0.3136(8) 0.1589(6) 0.1045(8) 0.052(4) Uani 1.00 d
C(28) C 0.2784(8) 0.1242(6) 0.1633(7) 0.048(4) Uani 1.00 d
C(29) C 0.562(1) 0.054(1) 0.322(2) 0.18(1) Uani 1.00 d
C(30) C 0.1280(8) 0.1454(7) 0.0818(7) 0.044(4) Uani 1.00 d
C(31) C 0.0907(8) 0.0924(7) 0.0368(8) 0.049(4) Uani 1.00 d
C(32) C 0.1062(8) 0.0235(7) 0.0647(8) 0.054(5) Uani 1.00 d
C(33) C 0.1296(7) -0.0008(7) 0.1457(8) 0.048(4) Uani 1.00 d
C(34) C 0.1174(8) 0.2163(7) 0.0639(8) 0.046(4) Uani 1.00 d
C(35) C 0.1603(8) 0.2657(7) 0.1190(8) 0.053(4) Uani 1.00 d
C(36) C 0.1563(8) 0.3315(7) 0.0970(8) 0.051(4) Uani 1.00 d
C(37) C 0.1053(9) 0.3511(7) 0.0163(9) 0.055(5) Uani 1.00 d
C(38) C 0.0585(9) 0.3039(8) -0.0408(8) 0.059(5) Uani 1.00 d
C(39) C 0.0640(9) 0.2379(7) -0.0184(8) 0.055(4) Uani 1.00 d
C(40) C 0.103(1) 0.4221(7) -0.011(1) 0.068(6) Uani 1.00 d
C(41) C 0.165(1) 0.5287(9) 0.020(1) 0.110(8) Uani 1.00 d
C(42) C 0.1442(7) -0.0745(7) 0.1501(8) 0.050(4) Uani 1.00 d
C(43) C 0.1264(9) -0.1130(7) 0.2182(9) 0.060(5) Uani 1.00 d
C(44) C 0.1393(10) -0.1819(8) 0.2219(9) 0.071(6) Uani 1.00 d
C(45) C 0.1716(9) -0.2164(7) 0.1613(9) 0.061(5) Uani 1.00 d
C(46) C 0.1909(9) -0.1776(8) 0.0929(9) 0.063(5) Uani 1.00 d
C(47) C 0.1783(8) -0.1095(7) 0.0880(9) 0.055(5) Uani 1.00 d
C(48) C 0.190(1) -0.2894(8) 0.166(1) 0.091(7) Uani 1.00 d
C(49) C 0.181(2) -0.3871(9) 0.245(2) 0.20(1) Uani 1.00 d
H(1) H 0.0184 -0.0290 0.4301 0.0881 Uiso 1.00 calc
H(2) H 0.0246 -0.0729 0.3506 0.0881 Uiso 1.00 calc
H(3) H 0.1103 -0.0466 0.4135 0.0881 Uiso 1.00 calc
H(4) H -0.1330 0.0025 0.1874 0.0890 Uiso 1.00 calc
H(5) H -0.0610 -0.0134 0.1368 0.0890 Uiso 1.00 calc
H(6) H -0.0639 -0.0534 0.2205 0.0890 Uiso 1.00 calc
H(7) H -0.0441 0.1888 0.1542 0.1051 Uiso 1.00 calc
H(8) H -0.0520 0.1232 0.1004 0.1051 Uiso 1.00 calc
H(9) H -0.1215 0.1396 0.1536 0.1051 Uiso 1.00 calc
H(10) H 0.1269 0.2226 0.3254 0.0962 Uiso 1.00 calc
H(11) H 0.0359 0.2347 0.2610 0.0962 Uiso 1.00 calc
H(12) H 0.0422 0.2298 0.3605 0.0962 Uiso 1.00 calc
H(13) H 0.1454 0.0590 0.4918 0.0977 Uiso 1.00 calc
H(14) H 0.1861 0.1245 0.4656 0.0977 Uiso 1.00 calc
H(15) H 0.0969 0.1266 0.4935 0.0977 Uiso 1.00 calc
H(16) H 0.2679 -0.0552 0.4309 0.0674 Uiso 1.00 calc
H(17) H 0.3078 -0.1686 0.4550 0.1009 Uiso 1.00 calc
H(18) H 0.3713 -0.2259 0.3483 0.0897 Uiso 1.00 calc
H(19) H 0.4059 -0.1620 0.2359 0.0980 Uiso 1.00 calc
H(20) H 0.3628 -0.0515 0.2105 0.0622 Uiso 1.00 calc
H(21) H 0.2714 0.1794 0.3554 0.0877 Uiso 1.00 calc
H(22) H 0.3387 0.2429 0.4778 0.1079 Uiso 1.00 calc
H(23) H 0.4344 0.1961 0.5979 0.1325 Uiso 1.00 calc
H(24) H 0.4717 0.0806 0.5937 0.1241 Uiso 1.00 calc
H(25) H 0.4057 0.0158 0.4731 0.0927 Uiso 1.00 calc
H(26) H 0.5210 0.1222 0.1869 0.0800 Uiso 1.00 calc
H(27) H 0.4302 0.1808 0.0711 0.0727 Uiso 1.00 calc
H(28) H 0.2752 0.1858 0.0574 0.0596 Uiso 1.00 calc
H(29) H 0.5914 0.0297 0.3709 0.2005 Uiso 1.00 calc
H(30) H 0.5847 0.0440 0.2728 0.2005 Uiso 1.00 calc
H(31) H 0.5795 0.1025 0.3361 0.2005 Uiso 1.00 calc
H(32) H 0.0486 0.0998 -0.0194 0.0645 Uiso 1.00 calc
H(33) H 0.0988 -0.0092 0.0178 0.0640 Uiso 1.00 calc
H(34) H 0.1974 0.2526 0.1762 0.0676 Uiso 1.00 calc
H(35) H 0.1877 0.3648 0.1382 0.0608 Uiso 1.00 calc
H(36) H 0.0217 0.3173 -0.0984 0.0716 Uiso 1.00 calc
H(37) H 0.0310 0.2043 -0.0574 0.0724 Uiso 1.00 calc
H(38) H 0.2111 0.5531 0.0635 0.1282 Uiso 1.00 calc
H(39) H 0.1827 0.5348 -0.0349 0.1282 Uiso 1.00 calc
H(40) H 0.1116 0.5532 0.0157 0.1282 Uiso 1.00 calc
H(41) H 0.1032 -0.0907 0.2636 0.0702 Uiso 1.00 calc
H(42) H 0.1262 -0.2070 0.2705 0.0896 Uiso 1.00 calc
H(43) H 0.2124 -0.2012 0.0473 0.0764 Uiso 1.00 calc
H(44) H 0.1954 -0.0848 0.0396 0.0679 Uiso 1.00 calc
H(45) H 0.1617 -0.3999 0.2956 0.2195 Uiso 1.00 calc
H(46) H 0.1433 -0.4084 0.1950 0.2195 Uiso 1.00 calc
H(47) H 0.2394 -0.3972 0.2494 0.2195 Uiso 1.00 calc

loop_
_atom_site_aniso_label
_atom_site_aniso_U_11
_atom_site_aniso_U_22
_atom_site_aniso_U_33
_atom_site_aniso_U_12
_atom_site_aniso_U_13
_atom_site_aniso_U_23
Rh 0.0312(5) 0.0530(6) 0.0359(5) -0.0024(6) 0.0088(3) 0.0030(6)
P(1) 0.036(2) 0.059(3) 0.039(2) -0.001(2) 0.006(1) 0.006(2)
P(2) 0.052(2) 0.112(4) 0.077(3) 0.011(3) 0.026(2) 0.021(3)
F(1) 0.131(9) 0.16(1) 0.19(1) 0.012(8) 0.093(9) 0.078(9)
F(2) 0.084(7) 0.19(1) 0.156(9) 0.061(8) 0.063(7) 0.054(9)
F(3) 0.16(1) 0.14(1) 0.122(9) 0.001(8) 0.015(8) 0.015(8)
F(4) 0.23(1) 0.19(1) 0.066(7) 0.02(1) -0.021(8) -0.008(8)
F(5) 0.082(7) 0.15(1) 0.24(1) 0.049(7) 0.070(8) 0.084(9)
F(6) 0.075(5) 0.112(7) 0.143(8) 0.000(6) 0.049(6) 0.039(7)
O(1) 0.029(5) 0.119(9) 0.100(8) -0.002(5) 0.001(5) 0.041(7)
O(2) 0.038(5) 0.055(6) 0.041(5) -0.005(4) 0.009(4) 0.004(4)
O(3) 0.116(9) 0.057(8) 0.105(9) -0.003(7) 0.025(7) 0.003(7)
O(4) 0.14(1) 0.073(8) 0.084(8) 0.010(7) 0.020(7) 0.024(7)
O(5) 0.24(2) 0.049(8) 0.13(1) 0.008(9) 0.09(1) 0.020(8)
O(6) 0.26(2) 0.065(9) 0.11(1) 0.017(10) 0.09(1) -0.008(7)
C(1) 0.042(8) 0.059(10) 0.053(9) 0.004(7) 0.025(7) 0.018(8)
C(2) 0.027(6) 0.08(1) 0.044(8) -0.008(6) 0.011(6) -0.002(7)
C(3) 0.043(8) 0.07(1) 0.047(8) -0.003(7) 0.023(7) 0.018(8)
C(4) 0.056(8) 0.043(9) 0.07(1) -0.001(7) 0.034(8) -0.012(8)
C(5) 0.035(7) 0.07(1) 0.058(9) 0.014(7) 0.025(7) 0.016(8)
C(6) 0.069(9) 0.10(1) 0.062(9) 0.014(8) 0.039(8) 0.027(8)
C(7) 0.051(9) 0.11(1) 0.08(1) -0.004(9) 0.016(8) -0.002(9)
C(8) 0.062(10) 0.13(2) 0.09(1) 0.04(1) 0.028(9) 0.04(1)
C(9) 0.09(1) 0.07(1) 0.10(1) 0.002(9) 0.048(10) -0.009(9)
C(10) 0.069(10) 0.14(1) 0.035(8) -0.011(10) 0.015(7) -0.009(9)
C(11) 0.038(7) 0.066(10) 0.047(8) -0.011(6) 0.009(6) 0.000(7)
C(12) 0.050(8) 0.07(1) 0.053(8) 0.001(7) 0.007(6) 0.020(7)
C(13) 0.08(1) 0.07(1) 0.07(1) -0.005(9) -0.005(9) 0.026(9)
C(14) 0.07(1) 0.06(1) 0.10(1) 0.017(9) 0.00(1) -0.02(1)
C(15) 0.051(9) 0.11(1) 0.07(1) 0.020(10) 0.006(8) -0.01(1)
C(16) 0.047(8) 0.07(1) 0.046(7) 0.024(7) 0.010(6) 0.001(8)
C(17) 0.041(7) 0.08(1) 0.041(8) 0.003(7) -0.001(6) -0.008(7)
C(18) 0.058(9) 0.08(1) 0.07(1) 0.020(9) 0.003(8) -0.009(9)
C(19) 0.10(1) 0.07(1) 0.10(1) 0.00(1) 0.01(1) -0.02(1)
C(20) 0.11(2) 0.10(2) 0.09(1) 0.00(1) -0.02(1) -0.04(1)
C(21) 0.10(1) 0.11(2) 0.07(1) 0.02(1) -0.021(10) 0.00(1)
C(22) 0.079(10) 0.09(1) 0.048(8) 0.01(1) -0.013(7) -0.016(9)
C(23) 0.046(7) 0.045(9) 0.045(7) 0.001(6) 0.014(6) 0.006(6)
C(24) 0.040(8) 0.08(1) 0.073(10) -0.004(7) 0.026(8) 0.015(8)
C(25) 0.040(8) 0.08(1) 0.08(1) -0.002(8) 0.011(8) -0.006(10)
C(26) 0.07(1) 0.06(1) 0.09(1) -0.019(8) 0.051(9) -0.007(8)
C(27) 0.051(8) 0.041(8) 0.068(9) -0.013(6) 0.021(7) -0.005(7)
C(28) 0.042(8) 0.064(9) 0.042(8) -0.011(7) 0.016(6) -0.002(7)
C(29) 0.034(9) 0.23(3) 0.27(3) 0.00(1) -0.01(1) 0.11(2)
C(30) 0.050(8) 0.052(9) 0.033(7) -0.006(7) 0.017(6) 0.015(6)
C(31) 0.054(8) 0.045(8) 0.046(8) -0.008(7) 0.006(6) 0.006(7)
C(32) 0.057(9) 0.06(1) 0.046(8) -0.004(7) 0.007(7) -0.011(7)
C(33) 0.034(7) 0.051(9) 0.054(8) -0.006(6) 0.000(6) 0.021(7)
C(34) 0.046(7) 0.052(9) 0.045(8) -0.008(7) 0.018(6) 0.000(7)
C(35) 0.055(9) 0.06(1) 0.049(8) -0.007(7) 0.018(7) 0.001(7)
C(36) 0.040(7) 0.06(1) 0.058(9) 0.001(7) 0.017(6) -0.001(7)
C(37) 0.056(9) 0.053(9) 0.066(10) 0.015(7) 0.034(8) 0.023(8)
C(38) 0.061(9) 0.06(1) 0.053(9) 0.013(8) 0.016(7) 0.008(8)
C(39) 0.063(9) 0.059(10) 0.042(8) -0.004(7) 0.014(7) -0.001(7)
C(40) 0.09(1) 0.05(1) 0.07(1) 0.011(9) 0.037(9) -0.002(9)
C(41) 0.15(2) 0.06(1) 0.13(2) 0.01(1) 0.05(1) 0.02(1)
C(42) 0.032(6) 0.07(1) 0.046(7) -0.002(7) 0.004(5) 0.003(7)
C(43) 0.057(9) 0.06(1) 0.062(10) 0.016(8) 0.013(8) 0.013(7)
C(44) 0.09(1) 0.07(1) 0.06(1) -0.006(9) 0.039(9) 0.018(8)
C(45) 0.076(10) 0.05(1) 0.046(8) -0.008(8) 0.003(7) -0.009(8)
C(46) 0.063(9) 0.07(1) 0.052(9) -0.015(8) 0.017(7) -0.024(8)
C(47) 0.051(8) 0.049(10) 0.064(10) -0.007(7) 0.011(7) -0.002(8)
C(48) 0.14(2) 0.05(1) 0.08(1) 0.00(1) 0.03(1) 0.00(1)
C(49) 0.43(5) 0.04(1) 0.18(2) 0.03(2) 0.18(3) 0.03(1)

loop_
_atom_type_symbol
_atom_type_description
_atom_type_scat_dispersion_real
_atom_type_scat_dispersion_imag
_atom_type_scat_source
C C 0.003 0.002
;International Tables for Crystallography
(1992, Vol. C, Tables 4.2.6.8 and 6.1.1.1)
;
H H 0.000 0.000
;International Tables for Crystallography
(1992, Vol. C, Table 6.1.1.2)
;
O O 0.011 0.006
;International Tables for Crystallography
(1992, Vol. C, Tables 4.2.6.8 and 6.1.1.1)
;
P P 0.102 0.094
;International Tables for Crystallography
(1992, Vol. C, Tables 4.2.6.8 and 6.1.1.1)
;
F F 0.017 0.010
;International Tables for Crystallography
(1992, Vol. C, Tables 4.2.6.8 and 6.1.1.1)
;
Rh Rh -1.118 0.919
;International Tables for Crystallography
(1992, Vol. C, Tables 4.2.6.8 and 6.1.1.1)
;

loop_
_geom_angle_atom_site_label_1
_geom_angle_atom_site_label_2
_geom_angle_atom_site_label_3
_geom_angle
_geom_angle_site_symmetry_3
_geom_angle_publ_flag
P(1) Rh O(2) 80.2(2) 0_555 yes
P(1) Rh C(1) 112.1(3) 0_555 yes
P(1) Rh C(2) 148.5(4) 0_555 yes
P(1) Rh C(3) 160.0(4) 0_555 yes
P(1) Rh C(4) 121.3(4) 0_555 yes
P(1) Rh C(5) 101.1(3) 0_555 yes
P(1) Rh C(33) 91.1(3) 0_555 yes
O(2) Rh C(1) 161.2(4) 0_555 yes
O(2) Rh C(2) 131.2(4) 0_555 yes
O(2) Rh C(3) 100.4(4) 0_555 yes
O(2) Rh C(4) 99.5(4) 0_555 yes
O(2) Rh C(5) 127.8(4) 0_555 yes
O(2) Rh C(33) 80.8(4) 0_555 yes
C(1) Rh C(2) 38.1(4) 0_555 yes
C(1) Rh C(3) 63.0(4) 0_555 yes
C(1) Rh C(4) 62.2(5) 0_555 yes
C(1) Rh C(5) 38.2(4) 0_555 yes
C(1) Rh C(33) 112.0(5) 0_555 yes
C(2) Rh C(3) 35.8(4) 0_555 yes
C(2) Rh C(4) 61.4(5) 0_555 yes
C(2) Rh C(5) 62.2(5) 0_555 yes
C(2) Rh C(33) 93.7(4) 0_555 yes
C(3) Rh C(4) 38.7(5) 0_555 yes
C(3) Rh C(5) 62.5(4) 0_555 yes
C(3) Rh C(33) 108.8(5) 0_555 yes
C(4) Rh C(5) 35.6(4) 0_555 yes
C(4) Rh C(33) 147.3(5) 0_555 yes
C(5) Rh C(33) 150.2(5) 0_555 yes
Rh P(1) C(11) 117.7(4) 0_555 yes
Rh P(1) C(17) 117.5(4) 0_555 yes
Rh P(1) C(23) 102.7(4) 0_555 yes
C(11) P(1) C(17) 107.5(6) 0_555 yes
C(11) P(1) C(23) 110.3(6) 0_555 yes
C(17) P(1) C(23) 99.3(6) 0_555 yes
F(1) P(2) F(2) 91.3(6) 0_555 yes
F(1) P(2) F(3) 88.3(7) 0_555 yes
F(1) P(2) F(4) 91.6(7) 0_555 yes
F(1) P(2) F(5) 89.0(6) 0_555 yes
F(1) P(2) F(6) 175.7(7) 0_555 yes
F(2) P(2) F(3) 86.7(7) 0_555 yes
F(2) P(2) F(4) 90.6(7) 0_555 yes
F(2) P(2) F(5) 176.5(8) 0_555 yes
F(2) P(2) F(6) 87.3(5) 0_555 yes
F(3) P(2) F(4) 177.3(8) 0_555 yes
F(3) P(2) F(5) 89.9(7) 0_555 yes
F(3) P(2) F(6) 87.6(6) 0_555 yes
F(4) P(2) F(5) 92.9(8) 0_555 yes
F(4) P(2) F(6) 92.4(7) 0_555 yes
F(5) P(2) F(6) 92.1(5) 0_555 yes
C(24) O(1) C(29) 117(1) 0_555 yes
Rh O(2) C(28) 119.3(7) 0_555 yes
Rh O(2) C(30) 113.9(6) 0_555 yes
C(28) O(2) C(30) 115.4(8) 0_555 yes
C(40) O(3) C(41) 117(1) 0_555 yes
C(48) O(5) C(49) 115(1) 0_555 yes
Rh C(1) C(2) 73.4(6) 0_555 yes
Rh C(1) C(5) 74.2(7) 0_555 yes
Rh C(1) C(6) 133.3(9) 0_555 yes
C(2) C(1) C(5) 106(1) 0_555 yes
C(2) C(1) C(6) 129(1) 0_555 yes
C(5) C(1) C(6) 120(1) 0_555 yes
Rh C(2) C(1) 68.5(6) 0_555 yes
Rh C(2) C(3) 71.3(7) 0_555 yes
Rh C(2) C(7) 128.0(9) 0_555 yes
C(1) C(2) C(3) 109(1) 0_555 yes
C(1) C(2) C(7) 124(1) 0_555 yes
C(3) C(2) C(7) 125(1) 0_555 yes
Rh C(3) C(2) 72.8(7) 0_555 yes
Rh C(3) C(4) 72.2(7) 0_555 yes
Rh C(3) C(8) 130.7(9) 0_555 yes
C(2) C(3) C(4) 106(1) 0_555 yes
C(2) C(3) C(8) 126(1) 0_555 yes
C(4) C(3) C(8) 125(1) 0_555 yes
Rh C(4) C(3) 69.1(7) 0_555 yes
Rh C(4) C(5) 72.3(7) 0_555 yes
Rh C(4) C(9) 128.4(9) 0_555 yes
C(3) C(4) C(5) 108(1) 0_555 yes
C(3) C(4) C(9) 122(1) 0_555 yes
C(5) C(4) C(9) 128(1) 0_555 yes
Rh C(5) C(1) 67.6(7) 0_555 yes
Rh C(5) C(4) 72.2(7) 0_555 yes
Rh C(5) C(10) 132.2(8) 0_555 yes
C(1) C(5) C(4) 107(1) 0_555 yes
C(1) C(5) C(10) 125(1) 0_555 yes
C(4) C(5) C(10) 126(1) 0_555 yes
P(1) C(11) C(12) 119(1) 0_555 yes
P(1) C(11) C(16) 122(1) 0_555 yes
C(12) C(11) C(16) 118(1) 0_555 yes
C(11) C(12) C(13) 123(1) 0_555 yes
C(12) C(13) C(14) 116(1) 0_555 yes
C(13) C(14) C(15) 119(1) 0_555 yes
C(14) C(15) C(16) 122(1) 0_555 yes
C(11) C(16) C(15) 118(1) 0_555 yes
P(1) C(17) C(18) 117(1) 0_555 yes
P(1) C(17) C(22) 124(1) 0_555 yes
C(18) C(17) C(22) 117(1) 0_555 yes
C(17) C(18) C(19) 119(1) 0_555 yes
C(18) C(19) C(20) 121(1) 0_555 yes
C(19) C(20) C(21) 118(1) 0_555 yes
C(20) C(21) C(22) 119(1) 0_555 yes
C(17) C(22) C(21) 122(1) 0_555 yes
P(1) C(23) C(24) 121.7(10) 0_555 yes
P(1) C(23) C(28) 119.4(9) 0_555 yes
C(24) C(23) C(28) 118(1) 0_555 yes
O(1) C(24) C(23) 116(1) 0_555 yes
O(1) C(24) C(25) 125(1) 0_555 yes
C(23) C(24) C(25) 117(1) 0_555 yes
C(24) C(25) C(26) 122(1) 0_555 yes
C(25) C(26) C(27) 120(1) 0_555 yes
C(26) C(27) C(28) 118(1) 0_555 yes
O(2) C(28) C(23) 116.1(10) 0_555 yes
O(2) C(28) C(27) 121(1) 0_555 yes
C(23) C(28) C(27) 122(1) 0_555 yes
O(2) C(30) C(31) 115(1) 0_555 yes
O(2) C(30) C(34) 113(1) 0_555 yes
C(31) C(30) C(34) 131(1) 0_555 yes
C(30) C(31) C(32) 125(1) 0_555 yes
C(31) C(32) C(33) 128(1) 0_555 yes
Rh C(33) C(32) 118(1) 0_555 yes
Rh C(33) C(42) 127.5(8) 0_555 yes
C(32) C(33) C(42) 114(1) 0_555 yes
C(30) C(34) C(35) 124(1) 0_555 yes
C(30) C(34) C(39) 119(1) 0_555 yes
C(35) C(34) C(39) 116(1) 0_555 yes
C(34) C(35) C(36) 123(1) 0_555 yes
C(35) C(36) C(37) 119(1) 0_555 yes
C(36) C(37) C(38) 119(1) 0_555 yes
C(36) C(37) C(40) 120(1) 0_555 yes
C(38) C(37) C(40) 119(1) 0_555 yes
C(37) C(38) C(39) 120(1) 0_555 yes
C(34) C(39) C(38) 120(1) 0_555 yes
O(3) C(40) O(4) 122(1) 0_555 yes
O(3) C(40) C(37) 113(1) 0_555 yes
O(4) C(40) C(37) 123(1) 0_555 yes
C(33) C(42) C(43) 121(1) 0_555 yes
C(33) C(42) C(47) 122(1) 0_555 yes
C(43) C(42) C(47) 115(1) 0_555 yes
C(42) C(43) C(44) 121(1) 0_555 yes
C(43) C(44) C(45) 122(1) 0_555 yes
C(44) C(45) C(46) 115(1) 0_555 yes
C(44) C(45) C(48) 124(1) 0_555 yes
C(46) C(45) C(48) 120(1) 0_555 yes
C(45) C(46) C(47) 122(1) 0_555 yes
C(42) C(47) C(46) 121(1) 0_555 yes
O(5) C(48) O(6) 125(1) 0_555 yes
O(5) C(48) C(45) 109(1) 0_555 yes
O(6) C(48) C(45) 124(1) 0_555 yes

loop_
_geom_bond_atom_site_label_1
_geom_bond_atom_site_label_2
_geom_bond_distance
_geom_bond_publ_flag
Rh P(1) 2.300(3) yes
Rh O(2) 2.214(7) yes
Rh C(1) 2.17(1) yes
Rh C(2) 2.23(1) yes
Rh C(3) 2.22(1) yes
Rh C(4) 2.26(1) yes
Rh C(5) 2.26(1) yes
Rh C(33) 2.06(1) yes
P(1) C(11) 1.80(1) yes
P(1) C(17) 1.82(1) yes
P(1) C(23) 1.81(1) yes
P(2) F(1) 1.57(1) yes
P(2) F(2) 1.559(10) yes
P(2) F(3) 1.58(1) yes
P(2) F(4) 1.49(1) yes
P(2) F(5) 1.540(10) yes
P(2) F(6) 1.582(9) yes
O(1) C(24) 1.33(2) yes
O(1) C(29) 1.40(2) yes
O(2) C(28) 1.44(1) yes
O(2) C(30) 1.43(1) yes
O(3) C(40) 1.33(2) yes
O(3) C(41) 1.42(2) yes
O(4) C(40) 1.22(2) yes
O(5) C(48) 1.32(2) yes
O(5) C(49) 1.46(2) yes
O(6) C(48) 1.18(2) yes
C(1) C(2) 1.44(2) yes
C(1) C(5) 1.45(2) yes
C(1) C(6) 1.49(2) yes
C(2) C(3) 1.37(2) yes
C(2) C(7) 1.51(2) yes
C(3) C(4) 1.48(2) yes
C(3) C(8) 1.47(2) yes
C(4) C(5) 1.38(2) yes
C(4) C(9) 1.47(2) yes
C(5) C(10) 1.50(2) yes
C(11) C(12) 1.38(2) yes
C(11) C(16) 1.40(2) yes
C(12) C(13) 1.40(2) yes
C(13) C(14) 1.41(2) yes
C(14) C(15) 1.38(2) yes
C(15) C(16) 1.36(2) yes
C(17) C(18) 1.39(2) yes
C(17) C(22) 1.38(2) yes
C(18) C(19) 1.38(2) yes
C(19) C(20) 1.36(2) yes
C(20) C(21) 1.38(2) yes
C(21) C(22) 1.35(2) yes
C(23) C(24) 1.43(2) yes
C(23) C(28) 1.37(2) yes
C(24) C(25) 1.36(2) yes
C(25) C(26) 1.38(2) yes
C(26) C(27) 1.39(2) yes
C(27) C(28) 1.37(2) yes
C(30) C(31) 1.33(2) yes
C(30) C(34) 1.45(2) yes
C(31) C(32) 1.45(2) yes
C(32) C(33) 1.33(2) yes
C(33) C(42) 1.49(2) yes
C(34) C(35) 1.38(2) yes
C(34) C(39) 1.43(2) yes
C(35) C(36) 1.36(2) yes
C(36) C(37) 1.39(2) yes
C(37) C(38) 1.39(2) yes
C(37) C(40) 1.48(2) yes
C(38) C(39) 1.36(2) yes
C(42) C(43) 1.40(2) yes
C(42) C(47) 1.41(2) yes
C(43) C(44) 1.39(2) yes
C(44) C(45) 1.37(2) yes
C(45) C(46) 1.42(2) yes
C(45) C(48) 1.48(2) yes
C(46) C(47) 1.37(2) yes

loop_
_geom_contact_atom_site_label_1
_geom_contact_atom_site_label_2
_geom_contact_distance
_geom_contact_site_symmetry_2
F(1) C(3) 3.18(2) 1_655
F(1) C(4) 3.18(2) 1_655
F(1) C(8) 3.36(2) 1_655
F(1) C(9) 3.44(2) 1_655
F(2) C(1) 2.94(1) 1_655
F(2) C(2) 3.03(1) 1_655
F(2) C(6) 3.21(2) 1_655
F(2) C(5) 3.22(1) 1_655
F(2) C(3) 3.46(1) 1_655
F(2) C(6) 3.52(2) 3_656
F(2) C(4) 3.53(2) 1_655
F(2) C(7) 3.55(2) 1_655
F(3) C(6) 3.26(2) 3_656
F(3) C(19) 3.33(2) 4_555
F(4) C(29) 3.47(2) .
F(4) C(36) 3.48(2) 4_555
F(4) C(7) 3.56(2) 1_655
F(5) C(29) 3.24(2) .
F(5) C(9) 3.54(2) 4_555
F(6) C(29) 2.97(2) .
F(6) C(12) 3.40(2) 3_656
O(4) C(16) 3.53(2) 2_555
O(6) C(27) 3.40(2) 2_545
O(6) C(41) 3.41(2) 1_545
C(26) C(41) 3.33(2) 2_545
C(27) C(41) 3.32(2) 2_545
C(32) C(32) 3.57(2) 3_555

loop_
_geom_torsion_atom_site_label_1
_geom_torsion_atom_site_label_2
_geom_torsion_atom_site_label_3
_geom_torsion_atom_site_label_4
_geom_torsion
_geom_torsion_site_symmetry_1
_geom_torsion_site_symmetry_2
_geom_torsion_site_symmetry_3
_geom_torsion_site_symmetry_4
_geom_torsion_publ_flag
Rh P(1) C(11) C(12) -75(1) 0_555 24_1 5_555 55_5 yes
Rh P(1) C(11) C(16) 99.2(10) 0_555 24_1 5_555 55_5 yes
Rh P(1) C(17) C(18) -46(1) 0_555 24_1 5_555 55_5 yes
Rh P(1) C(17) C(22) 138(1) 0_555 24_1 5_555 55_5 yes
Rh P(1) C(23) C(24) -178(1) 0_555 24_1 5_555 55_5 yes
Rh P(1) C(23) C(28) 7(1) 0_555 24_1 5_555 55_5 yes
Rh O(2) C(28) C(23) -13(1) 0_555 24_1 5_555 55_5 yes
Rh O(2) C(28) C(27) 171.4(9) 0_555 24_1 5_555 55_5 yes
Rh O(2) C(30) C(31) -50(1) 0_555 24_1 5_555 55_5 yes
Rh O(2) C(30) C(34) 127.4(8) 0_555 24_1 5_555 55_5 yes
Rh C(1) C(2) C(3) -59.8(9) 0_555 24_1 5_555 55_5 yes
Rh C(1) C(2) C(7) 122(1) 0_555 24_1 5_555 55_5 yes
Rh C(1) C(5) C(4) 61.3(8) 0_555 24_1 5_555 55_5 yes
Rh C(1) C(5) C(10) -126(1) 0_555 24_1 5_555 55_5 yes
Rh C(2) C(1) C(5) 67.2(8) 0_555 24_1 5_555 55_5 yes
Rh C(2) C(1) C(6) -132(1) 0_555 24_1 5_555 55_5 yes
Rh C(2) C(3) C(4) -64.6(8) 0_555 24_1 5_555 55_5 yes
Rh C(2) C(3) C(8) 128(1) 0_555 24_1 5_555 55_5 yes
Rh C(3) C(2) C(1) 58.1(8) 0_555 24_1 5_555 55_5 yes
Rh C(3) C(2) C(7) -123(1) 0_555 24_1 5_555 55_5 yes
Rh C(3) C(4) C(5) -61.9(8) 0_555 24_1 5_555 55_5 yes
Rh C(3) C(4) C(9) 122(1) 0_555 24_1 5_555 55_5 yes
Rh C(4) C(3) C(2) 65.0(9) 0_555 24_1 5_555 55_5 yes
Rh C(4) C(3) C(8) -127(1) 0_555 24_1 5_555 55_5 yes
Rh C(4) C(5) C(1) -58.4(8) 0_555 24_1 5_555 55_5 yes
Rh C(4) C(5) C(10) 129(1) 0_555 24_1 5_555 55_5 yes
Rh C(5) C(1) C(2) -66.7(8) 0_555 24_1 5_555 55_5 yes
Rh C(5) C(1) C(6) 131(1) 0_555 24_1 5_555 55_5 yes
Rh C(5) C(4) C(3) 59.9(8) 0_555 24_1 5_555 55_5 yes
Rh C(5) C(4) C(9) -125(1) 0_555 24_1 5_555 55_5 yes
Rh C(33) C(32) C(31) 9(1) 0_555 24_1 5_555 55_5 yes
Rh C(33) C(42) C(43) 24(1) 0_555 24_1 5_555 55_5 yes
Rh C(33) C(42) C(47) -153.7(9) 0_555 24_1 5_555 55_5 yes
P(1) Rh O(2) C(28) 14.5(7) 0_555 24_1 5_555 55_5 yes
P(1) Rh O(2) C(30) 156.4(7) 0_555 24_1 5_555 55_5 yes
P(1) Rh C(1) C(2) -167.0(7) 0_555 24_1 5_555 55_5 yes
P(1) Rh C(1) C(5) 79.6(7) 0_555 24_1 5_555 55_5 yes
P(1) Rh C(1) C(6) -38(1) 0_555 24_1 5_555 55_5 yes
P(1) Rh C(2) C(1) 23(1) 0_555 24_1 5_555 55_5 yes
P(1) Rh C(2) C(3) 144.3(7) 0_555 24_1 5_555 55_5 yes
P(1) Rh C(2) C(7) -94(1) 0_555 24_1 5_555 55_5 yes
P(1) Rh C(3) C(2) -117(1) 0_555 24_1 5_555 55_5 yes
P(1) Rh C(3) C(4) -2(1) 0_555 24_1 5_555 55_5 yes
P(1) Rh C(3) C(8) 119(1) 0_555 24_1 5_555 55_5 yes
P(1) Rh C(4) C(3) 179.1(6) 0_555 24_1 5_555 55_5 yes
P(1) Rh C(4) C(5) -62.4(9) 0_555 24_1 5_555 55_5 yes
P(1) Rh C(4) C(9) 63(1) 0_555 24_1 5_555 55_5 yes
P(1) Rh C(5) C(1) -111.8(6) 0_555 24_1 5_555 55_5 yes
P(1) Rh C(5) C(4) 129.5(8) 0_555 24_1 5_555 55_5 yes
P(1) Rh C(5) C(10) 5(1) 0_555 24_1 5_555 55_5 yes
P(1) Rh C(33) C(32) -120.9(9) 0_555 24_1 5_555 55_5 yes
P(1) Rh C(33) C(42) 66.2(9) 0_555 24_1 5_555 55_5 yes
P(1) C(11) C(12) C(13) 175(1) 0_555 24_1 5_555 55_5 yes
P(1) C(11) C(16) C(15) -176(1) 0_555 24_1 5_555 55_5 yes
P(1) C(17) C(18) C(19) -177(1) 0_555 24_1 5_555 55_5 yes
P(1) C(17) C(22) C(21) 176(1) 0_555 24_1 5_555 55_5 yes
P(1) C(23) C(24) O(1) 4(1) 0_555 24_1 5_555 55_5 yes
P(1) C(23) C(24) C(25) -176(1) 0_555 24_1 5_555 55_5 yes
P(1) C(23) C(28) O(2) 2(1) 0_555 24_1 5_555 55_5 yes
P(1) C(23) C(28) C(27) 177.5(10) 0_555 24_1 5_555 55_5 yes
O(1) C(24) C(23) C(28) 177(1) 0_555 24_1 5_555 55_5 yes
O(1) C(24) C(25) C(26) 179(1) 0_555 24_1 5_555 55_5 yes
O(2) Rh P(1) C(11) -131.6(5) 0_555 24_1 5_555 55_5 yes
O(2) Rh P(1) C(17) 97.4(6) 0_555 24_1 5_555 55_5 yes
O(2) Rh P(1) C(23) -10.3(4) 0_555 24_1 5_555 55_5 yes
O(2) Rh C(1) C(2) 64(1) 0_555 24_1 5_555 55_5 yes
O(2) Rh C(1) C(5) -49(1) 0_555 24_1 5_555 55_5 yes
O(2) Rh C(1) C(6) -167(1) 0_555 24_1 5_555 55_5 yes
O(2) Rh C(2) C(1) -157.3(7) 0_555 24_1 5_555 55_5 yes
O(2) Rh C(2) C(3) -36.5(9) 0_555 24_1 5_555 55_5 yes
O(2) Rh C(2) C(7) 84(1) 0_555 24_1 5_555 55_5 yes
O(2) Rh C(3) C(2) 152.9(7) 0_555 24_1 5_555 55_5 yes
O(2) Rh C(3) C(4) -92.2(7) 0_555 24_1 5_555 55_5 yes
O(2) Rh C(3) C(8) 29(1) 0_555 24_1 5_555 55_5 yes
O(2) Rh C(4) C(3) 94.8(7) 0_555 24_1 5_555 55_5 yes
O(2) Rh C(4) C(5) -146.7(8) 0_555 24_1 5_555 55_5 yes
O(2) Rh C(4) C(9) -21(1) 0_555 24_1 5_555 55_5 yes
O(2) Rh C(5) C(1) 162.0(6) 0_555 24_1 5_555 55_5 yes
O(2) Rh C(5) C(4) 43.3(9) 0_555 24_1 5_555 55_5 yes
O(2) Rh C(5) C(10) -80(1) 0_555 24_1 5_555 55_5 yes
O(2) Rh C(33) C(32) -41.0(9) 0_555 24_1 5_555 55_5 yes
O(2) Rh C(33) C(42) 146.1(10) 0_555 24_1 5_555 55_5 yes
O(2) C(28) C(23) C(24) -170(1) 0_555 24_1 5_555 55_5 yes
O(2) C(28) C(27) C(26) 171(1) 0_555 24_1 5_555 55_5 yes
O(2) C(30) C(31) C(32) 0(1) 0_555 24_1 5_555 55_5 yes
O(2) C(30) C(34) C(35) 1(1) 0_555 24_1 5_555 55_5 yes
O(2) C(30) C(34) C(39) 176.9(10) 0_555 24_1 5_555 55_5 yes
O(3) C(40) C(37) C(36) 7(1) 0_555 24_1 5_555 55_5 yes
O(3) C(40) C(37) C(38) -170(1) 0_555 24_1 5_555 55_5 yes
O(4) C(40) O(3) C(41) 0(2) 0_555 24_1 5_555 55_5 yes
O(4) C(40) C(37) C(36) -174(1) 0_555 24_1 5_555 55_5 yes
O(4) C(40) C(37) C(38) 7(2) 0_555 24_1 5_555 55_5 yes
O(5) C(48) C(45) C(44) 2(2) 0_555 24_1 5_555 55_5 yes
O(5) C(48) C(45) C(46) 179(1) 0_555 24_1 5_555 55_5 yes
O(6) C(48) O(5) C(49) 0(3) 0_555 24_1 5_555 55_5 yes
O(6) C(48) C(45) C(44) -178(1) 0_555 24_1 5_555 55_5 yes
O(6) C(48) C(45) C(46) 0(2) 0_555 24_1 5_555 55_5 yes
C(1) Rh P(1) C(11) 63.2(6) 0_555 24_1 5_555 55_5 yes
C(1) Rh P(1) C(17) -67.8(7) 0_555 24_1 5_555 55_5 yes
C(1) Rh P(1) C(23) -175.5(6) 0_555 24_1 5_555 55_5 yes
C(1) Rh O(2) C(28) 147(1) 0_555 24_1 5_555 55_5 yes
C(1) Rh O(2) C(30) -70(1) 0_555 24_1 5_555 55_5 yes
C(1) Rh C(2) C(3) 120(1) 0_555 24_1 5_555 55_5 yes
C(1) Rh C(2) C(7) -117(1) 0_555 24_1 5_555 55_5 yes
C(1) Rh C(3) C(2) -36.5(7) 0_555 24_1 5_555 55_5 yes
C(1) Rh C(3) C(4) 78.4(8) 0_555 24_1 5_555 55_5 yes
C(1) Rh C(3) C(8) -160(1) 0_555 24_1 5_555 55_5 yes
C(1) Rh C(4) C(3) -80.6(8) 0_555 24_1 5_555 55_5 yes
C(1) Rh C(4) C(5) 37.9(7) 0_555 24_1 5_555 55_5 yes
C(1) Rh C(4) C(9) 163(1) 0_555 24_1 5_555 55_5 yes
C(1) Rh C(5) C(4) -118(1) 0_555 24_1 5_555 55_5 yes
C(1) Rh C(5) C(10) 117(1) 0_555 24_1 5_555 55_5 yes
C(1) Rh C(33) C(32) 124.7(10) 0_555 24_1 5_555 55_5 yes
C(1) Rh C(33) C(42) -48(1) 0_555 24_1 5_555 55_5 yes
C(1) C(2) Rh C(3) -120(1) 0_555 24_1 5_555 55_5 yes
C(1) C(2) Rh C(4) -80.5(8) 0_555 24_1 5_555 55_5 yes
C(1) C(2) Rh C(5) -39.9(7) 0_555 24_1 5_555 55_5 yes
C(1) C(2) Rh C(33) 121.8(8) 0_555 24_1 5_555 55_5 yes
C(1) C(2) C(3) C(4) -6(1) 0_555 24_1 5_555 55_5 yes
C(1) C(2) C(3) C(8) -173(1) 0_555 24_1 5_555 55_5 yes
C(1) C(5) Rh C(2) 39.8(7) 0_555 24_1 5_555 55_5 yes
C(1) C(5) Rh C(3) 80.4(7) 0_555 24_1 5_555 55_5 yes
C(1) C(5) Rh C(4) 118(1) 0_555 24_1 5_555 55_5 yes
C(1) C(5) Rh C(33) 0(1) 0_555 24_1 5_555 55_5 yes
C(1) C(5) C(4) C(3) 1(1) 0_555 24_1 5_555 55_5 yes
C(1) C(5) C(4) C(9) 176(1) 0_555 24_1 5_555 55_5 yes
C(2) Rh P(1) C(11) 47.7(8) 0_555 24_1 5_555 55_5 yes
C(2) Rh P(1) C(17) -83.2(8) 0_555 24_1 5_555 55_5 yes
C(2) Rh P(1) C(23) 169.1(7) 0_555 24_1 5_555 55_5 yes
C(2) Rh O(2) C(28) -165.0(7) 0_555 24_1 5_555 55_5 yes
C(2) Rh O(2) C(30) -23.1(9) 0_555 24_1 5_555 55_5 yes
C(2) Rh C(1) C(5) -113(1) 0_555 24_1 5_555 55_5 yes
C(2) Rh C(1) C(6) 128(1) 0_555 24_1 5_555 55_5 yes
C(2) Rh C(3) C(4) 114(1) 0_555 24_1 5_555 55_5 yes
C(2) Rh C(3) C(8) -123(1) 0_555 24_1 5_555 55_5 yes
C(2) Rh C(4) C(3) -37.2(7) 0_555 24_1 5_555 55_5 yes
C(2) Rh C(4) C(5) 81.3(8) 0_555 24_1 5_555 55_5 yes
C(2) Rh C(4) C(9) -153(1) 0_555 24_1 5_555 55_5 yes
C(2) Rh C(5) C(4) -78.9(8) 0_555 24_1 5_555 55_5 yes
C(2) Rh C(5) C(10) 157(1) 0_555 24_1 5_555 55_5 yes
C(2) Rh C(33) C(32) 90(1) 0_555 24_1 5_555 55_5 yes
C(2) Rh C(33) C(42) -82.7(10) 0_555 24_1 5_555 55_5 yes
C(2) C(1) Rh C(3) 34.4(7) 0_555 24_1 5_555 55_5 yes
C(2) C(1) Rh C(4) 78.2(8) 0_555 24_1 5_555 55_5 yes
C(2) C(1) Rh C(5) 113(1) 0_555 24_1 5_555 55_5 yes
C(2) C(1) Rh C(33) -66.2(8) 0_555 24_1 5_555 55_5 yes
C(2) C(1) C(5) C(4) -5(1) 0_555 24_1 5_555 55_5 yes
C(2) C(1) C(5) C(10) 166(1) 0_555 24_1 5_555 55_5 yes
C(2) C(3) Rh C(4) -114(1) 0_555 24_1 5_555 55_5 yes
C(2) C(3) Rh C(5) -79.7(8) 0_555 24_1 5_555 55_5 yes
C(2) C(3) Rh C(33) 69.2(8) 0_555 24_1 5_555 55_5 yes
C(2) C(3) C(4) C(5) 3(1) 0_555 24_1 5_555 55_5 yes
C(2) C(3) C(4) C(9) -171(1) 0_555 24_1 5_555 55_5 yes
C(3) Rh P(1) C(11) 134(1) 0_555 24_1 5_555 55_5 yes
C(3) Rh P(1) C(17) 3(1) 0_555 24_1 5_555 55_5 yes
C(3) Rh P(1) C(23) -103(1) 0_555 24_1 5_555 55_5 yes
C(3) Rh O(2) C(28) 174.3(8) 0_555 24_1 5_555 55_5 yes
C(3) Rh O(2) C(30) -43.9(8) 0_555 24_1 5_555 55_5 yes
C(3) Rh C(1) C(5) -79.1(8) 0_555 24_1 5_555 55_5 yes
C(3) Rh C(1) C(6) 162(1) 0_555 24_1 5_555 55_5 yes
C(3) Rh C(2) C(7) 121(1) 0_555 24_1 5_555 55_5 yes
C(3) Rh C(4) C(5) 118(1) 0_555 24_1 5_555 55_5 yes
C(3) Rh C(4) C(9) -115(1) 0_555 24_1 5_555 55_5 yes
C(3) Rh C(5) C(4) -38.3(8) 0_555 24_1 5_555 55_5 yes
C(3) Rh C(5) C(10) -161(1) 0_555 24_1 5_555 55_5 yes
C(3) Rh C(33) C(32) 56(1) 0_555 24_1 5_555 55_5 yes
C(3) Rh C(33) C(42) -116.0(10) 0_555 24_1 5_555 55_5 yes
C(3) C(2) Rh C(4) 40.3(7) 0_555 24_1 5_555 55_5 yes
C(3) C(2) Rh C(5) 80.8(8) 0_555 24_1 5_555 55_5 yes
C(3) C(2) Rh C(33) -117.5(8) 0_555 24_1 5_555 55_5 yes
C(3) C(2) C(1) C(5) 7(1) 0_555 24_1 5_555 55_5 yes
C(3) C(2) C(1) C(6) 167(1) 0_555 24_1 5_555 55_5 yes
C(3) C(4) Rh C(5) -118(1) 0_555 24_1 5_555 55_5 yes
C(3) C(4) Rh C(33) 7(1) 0_555 24_1 5_555 55_5 yes
C(3) C(4) C(5) C(10) -170(1) 0_555 24_1 5_555 55_5 yes
C(4) Rh P(1) C(11) 133.1(6) 0_555 24_1 5_555 55_5 yes
C(4) Rh P(1) C(17) 2.2(7) 0_555 24_1 5_555 55_5 yes
C(4) Rh P(1) C(23) -105.5(6) 0_555 24_1 5_555 55_5 yes
C(4) Rh O(2) C(28) 134.9(8) 0_555 24_1 5_555 55_5 yes
C(4) Rh O(2) C(30) -83.2(8) 0_555 24_1 5_555 55_5 yes
C(4) Rh C(1) C(5) -35.3(7) 0_555 24_1 5_555 55_5 yes
C(4) Rh C(1) C(6) -153(1) 0_555 24_1 5_555 55_5 yes
C(4) Rh C(2) C(7) 161(1) 0_555 24_1 5_555 55_5 yes
C(4) Rh C(3) C(8) 121(1) 0_555 24_1 5_555 55_5 yes
C(4) Rh C(5) C(10) -123(1) 0_555 24_1 5_555 55_5 yes
C(4) Rh C(33) C(32) 52(1) 0_555 24_1 5_555 55_5 yes
C(4) Rh C(33) C(42) -120(1) 0_555 24_1 5_555 55_5 yes
C(4) C(3) Rh C(5) 35.2(7) 0_555 24_1 5_555 55_5 yes
C(4) C(3) Rh C(33) -175.9(7) 0_555 24_1 5_555 55_5 yes
C(4) C(3) C(2) C(7) 171(1) 0_555 24_1 5_555 55_5 yes
C(4) C(5) Rh C(33) -118(1) 0_555 24_1 5_555 55_5 yes
C(4) C(5) C(1) C(6) -167(1) 0_555 24_1 5_555 55_5 yes
C(5) Rh P(1) C(11) 101.5(6) 0_555 24_1 5_555 55_5 yes
C(5) Rh P(1) C(17) -29.5(6) 0_555 24_1 5_555 55_5 yes
C(5) Rh P(1) C(23) -137.2(6) 0_555 24_1 5_555 55_5 yes
C(5) Rh O(2) C(28) 111.1(8) 0_555 24_1 5_555 55_5 yes
C(5) Rh O(2) C(30) -107.1(8) 0_555 24_1 5_555 55_5 yes
C(5) Rh C(1) C(6) -117(1) 0_555 24_1 5_555 55_5 yes
C(5) Rh C(2) C(7) -157(1) 0_555 24_1 5_555 55_5 yes
C(5) Rh C(3) C(8) 156(1) 0_555 24_1 5_555 55_5 yes
C(5) Rh C(4) C(9) 125(1) 0_555 24_1 5_555 55_5 yes
C(5) Rh C(33) C(32) 124(1) 0_555 24_1 5_555 55_5 yes
C(5) Rh C(33) C(42) -48(1) 0_555 24_1 5_555 55_5 yes
C(5) C(1) Rh C(33) -179.7(7) 0_555 24_1 5_555 55_5 yes
C(5) C(1) C(2) C(7) -170(1) 0_555 24_1 5_555 55_5 yes
C(5) C(4) Rh C(33) 125(1) 0_555 24_1 5_555 55_5 yes
C(5) C(4) C(3) C(8) 170(1) 0_555 24_1 5_555 55_5 yes
C(6) C(1) Rh C(33) 62(1) 0_555 24_1 5_555 55_5 yes
C(6) C(1) C(2) C(7) -10(1) 0_555 24_1 5_555 55_5 yes
C(6) C(1) C(5) C(10) 4(1) 0_555 24_1 5_555 55_5 yes
C(7) C(2) Rh C(33) 3(1) 0_555 24_1 5_555 55_5 yes
C(7) C(2) C(3) C(8) 4(2) 0_555 24_1 5_555 55_5 yes
C(8) C(3) Rh C(33) -54(1) 0_555 24_1 5_555 55_5 yes
C(8) C(3) C(4) C(9) -4(1) 0_555 24_1 5_555 55_5 yes
C(9) C(4) Rh C(33) -108(1) 0_555 24_1 5_555 55_5 yes
C(9) C(4) C(5) C(10) 4(2) 0_555 24_1 5_555 55_5 yes
C(10) C(5) Rh C(33) 118(1) 0_555 24_1 5_555 55_5 yes
C(11) P(1) Rh C(33) -51.2(6) 0_555 24_1 5_555 55_5 yes
C(11) P(1) C(17) C(18) 177(1) 0_555 24_1 5_555 55_5 yes
C(11) P(1) C(17) C(22) 3(1) 0_555 24_1 5_555 55_5 yes
C(11) P(1) C(23) C(24) -52(1) 0_555 24_1 5_555 55_5 yes
C(11) P(1) C(23) C(28) 134.3(10) 0_555 24_1 5_555 55_5 yes
C(11) C(12) C(13) C(14) -1(2) 0_555 24_1 5_555 55_5 yes
C(11) C(16) C(15) C(14) 2(2) 0_555 24_1 5_555 55_5 yes
C(12) C(11) P(1) C(17) 59(1) 0_555 24_1 5_555 55_5 yes
C(12) C(11) P(1) C(23) 166.8(10) 0_555 24_1 5_555 55_5 yes
C(12) C(11) C(16) C(15) -1(1) 0_555 24_1 5_555 55_5 yes
C(12) C(13) C(14) C(15) 2(2) 0_555 24_1 5_555 55_5 yes
C(13) C(12) C(11) C(16) 0(1) 0_555 24_1 5_555 55_5 yes
C(13) C(14) C(15) C(16) -2(2) 0_555 24_1 5_555 55_5 yes
C(16) C(11) P(1) C(17) -125(1) 0_555 24_1 5_555 55_5 yes
C(16) C(11) P(1) C(23) -18(1) 0_555 24_1 5_555 55_5 yes
C(17) P(1) Rh C(33) 177.9(6) 0_555 24_1 5_555 55_5 yes
C(17) P(1) C(23) C(24) 60(1) 0_555 24_1 5_555 55_5 yes
C(17) P(1) C(23) C(28) -113(1) 0_555 24_1 5_555 55_5 yes
C(17) C(18) C(19) C(20) 0(2) 0_555 24_1 5_555 55_5 yes
C(17) C(22) C(21) C(20) 1(2) 0_555 24_1 5_555 55_5 yes
C(18) C(17) P(1) C(23) 63(1) 0_555 24_1 5_555 55_5 yes
C(18) C(17) C(22) C(21) 2(2) 0_555 24_1 5_555 55_5 yes
C(18) C(19) C(20) C(21) 3(3) 0_555 24_1 5_555 55_5 yes
C(19) C(18) C(17) C(22) -2(2) 0_555 24_1 5_555 55_5 yes
C(19) C(20) C(21) C(22) -4(3) 0_555 24_1 5_555 55_5 yes
C(22) C(17) P(1) C(23) -111(1) 0_555 24_1 5_555 55_5 yes
C(23) P(1) Rh C(33) 70.2(5) 0_555 24_1 5_555 55_5 yes
C(23) C(24) O(1) C(29) -172(1) 0_555 24_1 5_555 55_5 yes
C(23) C(24) C(25) C(26) 0(2) 0_555 24_1 5_555 55_5 yes
C(23) C(28) O(2) C(30) -154(1) 0_555 24_1 5_555 55_5 yes
C(23) C(28) C(27) C(26) -2(1) 0_555 24_1 5_555 55_5 yes
C(24) C(23) C(28) C(27) 3(1) 0_555 24_1 5_555 55_5 yes
C(24) C(25) C(26) C(27) 0(2) 0_555 24_1 5_555 55_5 yes
C(25) C(24) O(1) C(29) 7(2) 0_555 24_1 5_555 55_5 yes
C(25) C(24) C(23) C(28) -2(1) 0_555 24_1 5_555 55_5 yes
C(25) C(26) C(27) C(28) 0(2) 0_555 24_1 5_555 55_5 yes
C(27) C(28) O(2) C(30) 30(1) 0_555 24_1 5_555 55_5 yes
C(28) O(2) Rh C(33) -78.2(8) 0_555 24_1 5_555 55_5 yes
C(28) O(2) C(30) C(31) 93(1) 0_555 24_1 5_555 55_5 yes
C(28) O(2) C(30) C(34) -89(1) 0_555 24_1 5_555 55_5 yes
C(30) O(2) Rh C(33) 63.7(8) 0_555 24_1 5_555 55_5 yes
C(30) C(31) C(32) C(33) 27(2) 0_555 24_1 5_555 55_5 yes
C(30) C(34) C(35) C(36) 173(1) 0_555 24_1 5_555 55_5 yes
C(30) C(34) C(39) C(38) -174(1) 0_555 24_1 5_555 55_5 yes
C(31) C(30) C(34) C(35) 178(1) 0_555 24_1 5_555 55_5 yes
C(31) C(30) C(34) C(39) -5(1) 0_555 24_1 5_555 55_5 yes
C(31) C(32) C(33) C(42) -177(1) 0_555 24_1 5_555 55_5 yes
C(32) C(31) C(30) C(34) -178(1) 0_555 24_1 5_555 55_5 yes
C(32) C(33) C(42) C(43) -148(1) 0_555 24_1 5_555 55_5 yes
C(32) C(33) C(42) C(47) 33(1) 0_555 24_1 5_555 55_5 yes
C(33) C(42) C(43) C(44) 179(1) 0_555 24_1 5_555 55_5 yes
C(33) C(42) C(47) C(46) -179(1) 0_555 24_1 5_555 55_5 yes
C(34) C(35) C(36) C(37) 1(1) 0_555 24_1 5_555 55_5 yes
C(34) C(39) C(38) C(37) 0(1) 0_555 24_1 5_555 55_5 yes
C(35) C(34) C(39) C(38) 1(1) 0_555 24_1 5_555 55_5 yes
C(35) C(36) C(37) C(38) 0(1) 0_555 24_1 5_555 55_5 yes
C(35) C(36) C(37) C(40) -177(1) 0_555 24_1 5_555 55_5 yes
C(36) C(35) C(34) C(39) -2(1) 0_555 24_1 5_555 55_5 yes
C(36) C(37) C(38) C(39) -1(1) 0_555 24_1 5_555 55_5 yes
C(37) C(40) O(3) C(41) 177(1) 0_555 24_1 5_555 55_5 yes
C(39) C(38) C(37) C(40) 176(1) 0_555 24_1 5_555 55_5 yes
C(42) C(43) C(44) C(45) 1(2) 0_555 24_1 5_555 55_5 yes
C(42) C(47) C(46) C(45) 0(2) 0_555 24_1 5_555 55_5 yes
C(43) C(42) C(47) C(46) 1(1) 0_555 24_1 5_555 55_5 yes
C(43) C(44) C(45) C(46) 0(2) 0_555 24_1 5_555 55_5 yes
C(43) C(44) C(45) C(48) 177(1) 0_555 24_1 5_555 55_5 yes
C(44) C(43) C(42) C(47) -1(1) 0_555 24_1 5_555 55_5 yes
C(44) C(45) C(46) C(47) 0(2) 0_555 24_1 5_555 55_5 yes
C(45) C(48) O(5) C(49) 179(1) 0_555 24_1 5_555 55_5 yes
C(47) C(46) C(45) C(48) -177(1) 0_555 24_1 5_555 55_5 yes
C(47) C(46) C(45) C(48) -177(1) 0_555 24_1 5_555 55_5 yes
